data_7217095
loop_
_publ_author_name
'Banerjee, Prabal'
'Pandey, Ashok Kumar'

_publ_section_title
;
 Synthesis of Functionalized Dispiro-oxindoles through Azomethine Ylide
 Dimerization and Mechanistic Studies to Explain the Diastreoslectivity
;
_journal_name_full 'RSC Advances'
_journal_paper_doi 10.1039/C4RA01492H
_journal_year 2014
_chemical_formula_moiety 'C24 H24 N4 O2'
_chemical_formula_sum 'C24 H24 N4 O2'
_chemical_formula_weight 400.47
_chemical_name_systematic
;
 ?
;
_space_group_IT_number 148
_symmetry_cell_setting trigonal
_symmetry_space_group_name_Hall '-R 3'
_symmetry_space_group_name_H-M 'R -3 :H'
_atom_sites_solution_hydrogens geom
_atom_sites_solution_primary direct
_atom_sites_solution_secondary difmap
_audit_creation_method SHELXL-97
_cell_angle_alpha 90.00
_cell_angle_beta 90.00
_cell_angle_gamma 120.00
_cell_formula_units_Z 36
_cell_length_a 32.703(2)
_cell_length_b 32.703(2)
_cell_length_c 20.7189(14)
_cell_measurement_temperature 293(2)
_cell_measurement_theta_max 28.4
_cell_measurement_theta_min 2.4
_cell_volume 19190(2)
_computing_cell_refinement 'APEX2 (Bruker, 2010); SAINT (Bruker, 2009)'
_computing_data_collection 'APEX2 (Bruker, 2010)'
_computing_data_reduction 'SAINT (Bruker, 2009);XPREP(Sheldrick,2008)'
_computing_structure_refinement 'SHELXL-97 (Sheldrick, 1997)'
_computing_structure_solution 'SHELXS-97 (Sheldrick, 2008)'
_diffrn_ambient_temperature 293(2)
_diffrn_measured_fraction_theta_full 0.996
_diffrn_measured_fraction_theta_max 0.996
_diffrn_radiation_monochromator graphite
_diffrn_radiation_source 'fine-focus sealed tube'
_diffrn_radiation_type MoK\a
_diffrn_radiation_wavelength 0.71073
_diffrn_reflns_av_R_equivalents 0.0529
_diffrn_reflns_av_sigmaI/netI 0.0246
_diffrn_reflns_limit_h_max 43
_diffrn_reflns_limit_h_min -43
_diffrn_reflns_limit_k_max 43
_diffrn_reflns_limit_k_min -43
_diffrn_reflns_limit_l_max 27
_diffrn_reflns_limit_l_min -27
_diffrn_reflns_number 139193
_diffrn_reflns_theta_full 28.38
_diffrn_reflns_theta_max 28.38
_diffrn_reflns_theta_min 2.44
_exptl_absorpt_coefficient_mu 0.081
_exptl_absorpt_correction_T_max 0.7445
_exptl_absorpt_correction_T_min 0.666
_exptl_absorpt_correction_type empirical
_exptl_absorpt_process_details sadabs
_exptl_crystal_colour colorless
_exptl_crystal_density_diffrn 1.248
_exptl_crystal_density_method 'not measured'
_exptl_crystal_description block
_exptl_crystal_F_000 7632
_exptl_crystal_size_max 0.42
_exptl_crystal_size_mid 0.36
_exptl_crystal_size_min 0.30
_refine_diff_density_max 0.436
_refine_diff_density_min -0.194
_refine_diff_density_rms 0.050
_refine_ls_extinction_method none
_refine_ls_goodness_of_fit_ref 0.898
_refine_ls_hydrogen_treatment mixed
_refine_ls_matrix_type full
_refine_ls_number_parameters 573
_refine_ls_number_reflns 10651
_refine_ls_number_restraints 0
_refine_ls_restrained_S_all 0.898
_refine_ls_R_factor_all 0.0685
_refine_ls_R_factor_gt 0.0542
_refine_ls_shift/su_max 0.001
_refine_ls_shift/su_mean 0.000
_refine_ls_structure_factor_coef Fsqd
_refine_ls_weighting_details 'calc w=1/[\s^2^(Fo^2^)+(0.2000P)^2^+0.0000P] where P=(Fo^2^+2Fc^2^)/3'
_refine_ls_weighting_scheme calc
_refine_ls_wR_factor_gt 0.1955
_refine_ls_wR_factor_ref 0.2133
_reflns_number_gt 8959
_reflns_number_total 10651
_reflns_threshold_expression >2sigma(I)
_cod_data_source_file c4ra01492h3.cif
_cod_data_source_block pb1
_cod_depositor_comments
;
The following automatic conversions were performed:

'_symmetry_cell_setting' value 'Trigonal' changed to 'trigonal'
according to
/usr/data/users/saulius/crontab/automatic-downloads/rss-feeds/RSC/lib/dictionaries/cif_core.dic
dictionary named 'cif_core.dic' version 2.4.2 from 2011-04-26.

Automatic conversion script
Id: cif_fix_values 2281 2013-09-26 08:29:07Z andrius 
;
_cod_original_sg_symbol_H-M R-3
_cod_database_code 7217095

loop_
_symmetry_equiv_pos_as_xyz
'x, y, z'
'-y, x-y, z'
'-x+y, -x, z'
'x+2/3, y+1/3, z+1/3'
'-y+2/3, x-y+1/3, z+1/3'
'-x+y+2/3, -x+1/3, z+1/3'
'x+1/3, y+2/3, z+2/3'
'-y+1/3, x-y+2/3, z+2/3'
'-x+y+1/3, -x+2/3, z+2/3'
'-x, -y, -z'
'y, -x+y, -z'
'x-y, x, -z'
'-x+2/3, -y+1/3, -z+1/3'
'y+2/3, -x+y+1/3, -z+1/3'
'x-y+2/3, x+1/3, -z+1/3'
'-x+1/3, -y+2/3, -z+2/3'
'y+1/3, -x+y+2/3, -z+2/3'
'x-y+1/3, x+2/3, -z+2/3'

loop_
_atom_site_label
_atom_site_type_symbol
_atom_site_fract_x
_atom_site_fract_y
_atom_site_fract_z
_atom_site_U_iso_or_equiv
_atom_site_adp_type
_atom_site_occupancy
_atom_site_symmetry_multiplicity
_atom_site_calc_flag
_atom_site_refinement_flags
O4 O 0.58218(4) -0.13958(4) 0.75010(5) 0.0222(2) Uani 1 1 d .
O3 O 0.58799(4) -0.02690(4) 0.55642(5) 0.0249(3) Uani 1 1 d .
O1 O 0.39170(4) -0.24974(4) 1.04593(6) 0.0300(3) Uani 1 1 d .
O2 O 0.55884(4) -0.12948(4) 0.93899(6) 0.0294(3) Uani 1 1 d .
N1 N 0.49833(4) -0.18630(5) 1.06316(6) 0.0217(3) Uani 1 1 d .
N6 N 0.61577(5) -0.09893(5) 0.61420(6) 0.0210(3) Uani 1 1 d .
N3 N 0.42049(5) -0.29806(5) 1.01675(7) 0.0248(3) Uani 1 1 d .
N5 N 0.52958(5) -0.10773(4) 0.65077(6) 0.0199(3) Uani 1 1 d .
N8 N 0.64641(5) -0.06799(4) 0.77524(6) 0.0193(3) Uani 1 1 d .
N2 N 0.45837(4) -0.15281(4) 0.97454(6) 0.0214(3) Uani 1 1 d .
N7 N 0.59171(5) 0.01518(5) 0.64639(6) 0.0219(3) Uani 1 1 d .
N4 N 0.51537(5) -0.17330(5) 0.85298(7) 0.0250(3) Uani 1 1 d .
C9A C 0.57201(5) -0.06382(5) 0.66554(6) 0.0159(3) Uani 1 1 d .
C17A C 0.61531(5) -0.07306(5) 0.67090(6) 0.0166(3) Uani 1 1 d .
C23A C 0.67600(5) -0.02473(5) 0.74447(7) 0.0184(3) Uani 1 1 d .
C15A C 0.58350(5) 0.00726(5) 0.71284(7) 0.0202(3) Uani 1 1 d .
C11A C 0.55573(5) -0.05635(5) 0.78846(7) 0.0206(3) Uani 1 1 d .
H11A H 0.5444 -0.0880 0.7980 0.025 Uiso 1 1 calc R
C9 C 0.47440(5) -0.21621(5) 1.00769(7) 0.0197(3) Uani 1 1 d .
C4 C 0.48046(6) -0.15495(6) 1.08401(8) 0.0257(3) Uani 1 1 d .
C10 C 0.49705(5) -0.24571(5) 0.98921(7) 0.0212(3) Uani 1 1 d .
C18A C 0.66092(5) -0.02676(5) 0.68100(7) 0.0188(3) Uani 1 1 d .
C16 C 0.42328(5) -0.25578(5) 1.02520(8) 0.0226(3) Uani 1 1 d .
C17 C 0.47262(5) -0.18559(5) 0.95043(7) 0.0189(3) Uani 1 1 d .
C16A C 0.58486(5) -0.02385(5) 0.61485(7) 0.0179(3) Uani 1 1 d .
C15 C 0.46363(5) -0.29326(5) 0.99610(8) 0.0227(3) Uani 1 1 d .
C10A C 0.56866(5) -0.03976(5) 0.72653(7) 0.0171(3) Uani 1 1 d .
C22A C 0.71432(6) 0.01430(6) 0.77042(7) 0.0239(3) Uani 1 1 d .
H22A H 0.7231 0.0151 0.8133 0.029 Uiso 1 1 calc R
C18 C 0.44068(5) -0.21417(5) 0.89431(8) 0.0216(3) Uani 1 1 d .
C14A C 0.58797(6) 0.03925(6) 0.75965(9) 0.0269(3) Uani 1 1 d .
H14A H 0.5982 0.0706 0.7497 0.032 Uiso 1 1 calc R
C5 C 0.48633(6) -0.12280(6) 1.02861(8) 0.0255(3) Uani 1 1 d .
C21A C 0.73930(6) 0.05264(6) 0.72944(8) 0.0285(4) Uani 1 1 d .
H21A H 0.7649 0.0800 0.7455 0.034 Uiso 1 1 calc R
C23 C 0.46754(6) -0.20372(6) 0.83836(8) 0.0241(3) Uani 1 1 d .
C24A C 0.61137(5) -0.09855(5) 0.73642(7) 0.0177(3) Uani 1 1 d .
C19 C 0.39199(6) -0.24132(6) 0.88991(8) 0.0263(3) Uani 1 1 d .
H19 H 0.3734 -0.2486 0.9267 0.032 Uiso 1 1 calc R
C11 C 0.54280(6) -0.23300(6) 0.97222(9) 0.0274(3) Uani 1 1 d .
H11 H 0.5658 -0.2014 0.9681 0.033 Uiso 1 1 calc R
C13A C 0.57637(6) 0.02230(6) 0.82249(8) 0.0302(4) Uani 1 1 d .
H13A H 0.5798 0.0430 0.8555 0.036 Uiso 1 1 calc R
C19A C 0.68732(5) 0.01104(6) 0.64010(7) 0.0241(3) Uani 1 1 d .
H19A H 0.6789 0.0099 0.5970 0.029 Uiso 1 1 calc R
C5A C 0.57132(6) -0.14341(6) 0.60186(7) 0.0247(3) Uani 1 1 d .
C8 C 0.45484(6) -0.12164(6) 0.92667(9) 0.0297(4) Uani 1 1 d .
H8A H 0.4257 -0.1383 0.9023 0.036 Uiso 1 1 calc R
H8B H 0.4813 -0.1092 0.8969 0.036 Uiso 1 1 calc R
C1 C 0.50033(6) -0.21063(7) 1.12191(8) 0.0316(4) Uani 1 1 d .
H1A H 0.5255 -0.2181 1.1190 0.038 Uiso 1 1 calc R
H1B H 0.4706 -0.2396 1.1289 0.038 Uiso 1 1 calc R
C20 C 0.37131(6) -0.25764(6) 0.82981(9) 0.0313(4) Uani 1 1 d .
H20 H 0.3387 -0.2763 0.8266 0.038 Uiso 1 1 calc R
C14 C 0.47385(6) -0.32898(6) 0.98560(9) 0.0285(4) Uani 1 1 d .
H14 H 0.4510 -0.3606 0.9904 0.034 Uiso 1 1 calc R
C12A C 0.55990(6) -0.02462(6) 0.83688(7) 0.0263(3) Uani 1 1 d .
H12A H 0.5515 -0.0352 0.8791 0.032 Uiso 1 1 calc R
C8A C 0.65299(7) -0.11144(7) 0.61229(8) 0.0318(4) Uani 1 1 d .
H8A1 H 0.6545 -0.1258 0.6525 0.038 Uiso 1 1 calc R
H8A2 H 0.6836 -0.0840 0.6036 0.038 Uiso 1 1 calc R
C22 C 0.44760(7) -0.21904(7) 0.77789(8) 0.0312(4) Uani 1 1 d .
H22 H 0.4662 -0.2113 0.7410 0.037 Uiso 1 1 calc R
C12 C 0.55380(6) -0.26839(6) 0.96133(9) 0.0329(4) Uani 1 1 d .
H12 H 0.5844 -0.2603 0.9497 0.039 Uiso 1 1 calc R
C1A C 0.48650(6) -0.10514(6) 0.64304(9) 0.0301(4) Uani 1 1 d .
H1A1 H 0.4919 -0.0790 0.6153 0.036 Uiso 1 1 calc R
H1A2 H 0.4748 -0.1015 0.6845 0.036 Uiso 1 1 calc R
C21 C 0.39890(7) -0.24632(7) 0.77435(9) 0.0355(4) Uani 1 1 d .
H21 H 0.3845 -0.2572 0.7345 0.043 Uiso 1 1 calc R
C4A C 0.53253(6) -0.13221(6) 0.59237(7) 0.0233(3) Uani 1 1 d .
C3 C 0.50959(7) -0.13311(8) 1.14442(9) 0.0365(4) Uani 1 1 d .
H3A H 0.4949 -0.1203 1.1722 0.044 Uiso 1 1 calc R
H3B H 0.5413 -0.1083 1.1337 0.044 Uiso 1 1 calc R
C6 C 0.46526(7) -0.09083(7) 1.03650(10) 0.0373(4) Uani 1 1 d .
H6A H 0.4873 -0.0615 1.0577 0.045 Uiso 1 1 calc R
H6B H 0.4363 -0.1063 1.0614 0.045 Uiso 1 1 calc R
C6A C 0.58500(7) -0.16284(6) 0.54419(8) 0.0335(4) Uani 1 1 d .
H6A1 H 0.5812 -0.1498 0.5041 0.040 Uiso 1 1 calc R
H6A2 H 0.5660 -0.1970 0.5424 0.040 Uiso 1 1 calc R
C20A C 0.72673(6) 0.05080(6) 0.66505(8) 0.0292(4) Uani 1 1 d .
H20A H 0.7448 0.0764 0.6382 0.035 Uiso 1 1 calc R
C7 C 0.45568(7) -0.08185(6) 0.96715(11) 0.0371(4) Uani 1 1 d .
H7A H 0.4804 -0.0513 0.9522 0.044 Uiso 1 1 calc R
H7B H 0.4256 -0.0828 0.9643 0.044 Uiso 1 1 calc R
C13 C 0.51984(7) -0.31538(6) 0.96755(9) 0.0328(4) Uani 1 1 d .
H13 H 0.5279 -0.3384 0.9595 0.039 Uiso 1 1 calc R
C24 C 0.52151(5) -0.15923(5) 0.91525(8) 0.0218(3) Uani 1 1 d .
C3A C 0.48194(7) -0.17333(7) 0.58868(9) 0.0371(4) Uani 1 1 d .
H3A1 H 0.4777 -0.1991 0.6164 0.045 Uiso 1 1 calc R
H3A2 H 0.4738 -0.1849 0.5448 0.045 Uiso 1 1 calc R
C2 C 0.51001(7) -0.17503(8) 1.17609(9) 0.0410(5) Uani 1 1 d .
H2A H 0.5404 -0.1651 1.1959 0.049 Uiso 1 1 calc R
H2B H 0.4858 -0.1889 1.2091 0.049 Uiso 1 1 calc R
C7A C 0.63708(8) -0.14706(8) 0.55628(9) 0.0419(5) Uani 1 1 d .
H7A1 H 0.6557 -0.1323 0.5180 0.050 Uiso 1 1 calc R
H7A2 H 0.6406 -0.1739 0.5678 0.050 Uiso 1 1 calc R
C2A C 0.45181(7) -0.15261(7) 0.61179(10) 0.0418(5) Uani 1 1 d .
H2A1 H 0.4285 -0.1734 0.6429 0.050 Uiso 1 1 calc R
H2A2 H 0.4356 -0.1480 0.5758 0.050 Uiso 1 1 calc R
H4A H 0.5406(7) -0.1119(7) 0.5536(10) 0.031(5) Uiso 1 1 d .
H5 H 0.5209(7) -0.1028(7) 1.0176(9) 0.024(5) Uiso 1 1 d .
H5A H 0.5643(7) -0.1655(7) 0.6399(9) 0.021(4) Uiso 1 1 d .
H4 H 0.4462(7) -0.1734(7) 1.0967(9) 0.026(5) Uiso 1 1 d .
H4B H 0.5389(7) -0.1626(7) 0.8231(10) 0.032(5) Uiso 1 1 d .
H8 H 0.6530(8) -0.0736(8) 0.8149(11) 0.041(6) Uiso 1 1 d .
H7 H 0.6012(9) 0.0430(9) 0.6243(12) 0.052(7) Uiso 1 1 d .
H3 H 0.3953(9) -0.3274(9) 1.0277(11) 0.044(6) Uiso 1 1 d .

loop_
_atom_site_aniso_label
_atom_site_aniso_U_11
_atom_site_aniso_U_22
_atom_site_aniso_U_33
_atom_site_aniso_U_23
_atom_site_aniso_U_13
_atom_site_aniso_U_12
O4 0.0299(6) 0.0182(5) 0.0169(5) 0.0020(4) -0.0012(4) 0.0108(5)
O3 0.0303(6) 0.0317(6) 0.0155(5) 0.0075(4) 0.0028(4) 0.0177(5)
O1 0.0162(5) 0.0305(6) 0.0421(7) 0.0033(5) 0.0005(5) 0.0107(5)
O2 0.0157(5) 0.0237(6) 0.0425(7) 0.0027(5) -0.0005(5) 0.0052(4)
N1 0.0185(6) 0.0258(7) 0.0211(6) 0.0002(5) -0.0020(5) 0.0112(5)
N6 0.0292(7) 0.0245(6) 0.0137(6) -0.0027(5) -0.0010(5) 0.0168(6)
N3 0.0185(6) 0.0182(6) 0.0323(7) 0.0043(5) -0.0002(5) 0.0052(5)
N5 0.0202(6) 0.0197(6) 0.0161(6) -0.0023(5) -0.0023(5) 0.0071(5)
N8 0.0240(6) 0.0199(6) 0.0129(6) 0.0024(5) -0.0034(5) 0.0101(5)
N2 0.0195(6) 0.0201(6) 0.0272(7) 0.0010(5) -0.0014(5) 0.0118(5)
N7 0.0268(7) 0.0189(6) 0.0210(6) 0.0062(5) 0.0037(5) 0.0121(5)
N4 0.0230(7) 0.0283(7) 0.0262(7) 0.0083(6) 0.0049(5) 0.0147(6)
C9A 0.0186(7) 0.0156(6) 0.0127(6) 0.0021(5) 0.0006(5) 0.0080(5)
C17A 0.0220(7) 0.0196(7) 0.0103(6) 0.0014(5) -0.0005(5) 0.0120(6)
C23A 0.0180(7) 0.0224(7) 0.0155(6) 0.0037(5) 0.0009(5) 0.0106(6)
C15A 0.0179(7) 0.0188(7) 0.0228(7) 0.0023(6) 0.0018(5) 0.0083(6)
C11A 0.0229(7) 0.0202(7) 0.0162(7) -0.0001(5) 0.0012(5) 0.0089(6)
C9 0.0151(7) 0.0191(7) 0.0235(7) 0.0027(6) -0.0018(5) 0.0075(6)
C4 0.0188(7) 0.0319(8) 0.0272(8) -0.0043(7) -0.0006(6) 0.0132(7)
C10 0.0213(7) 0.0196(7) 0.0227(7) 0.0024(6) -0.0016(6) 0.0103(6)
C18A 0.0191(7) 0.0217(7) 0.0172(7) 0.0009(5) 0.0003(5) 0.0113(6)
C16 0.0158(7) 0.0213(7) 0.0261(7) 0.0031(6) -0.0032(6) 0.0060(6)
C17 0.0131(6) 0.0181(7) 0.0234(7) 0.0027(5) -0.0003(5) 0.0061(5)
C16A 0.0175(6) 0.0229(7) 0.0151(6) 0.0050(5) 0.0015(5) 0.0115(6)
C15 0.0211(7) 0.0221(7) 0.0226(7) 0.0033(6) -0.0028(6) 0.0092(6)
C10A 0.0170(6) 0.0182(7) 0.0166(6) -0.0010(5) -0.0009(5) 0.0092(5)
C22A 0.0212(7) 0.0295(8) 0.0186(7) 0.0013(6) -0.0025(6) 0.0109(6)
C18 0.0201(7) 0.0195(7) 0.0265(7) 0.0010(6) -0.0041(6) 0.0109(6)
C14A 0.0268(8) 0.0164(7) 0.0341(9) -0.0039(6) 0.0004(7) 0.0082(6)
C5 0.0207(7) 0.0206(7) 0.0349(9) -0.0049(6) -0.0013(6) 0.0100(6)
C21A 0.0204(7) 0.0297(8) 0.0272(8) 0.0023(6) -0.0033(6) 0.0063(7)
C23 0.0262(8) 0.0240(8) 0.0268(8) 0.0040(6) -0.0005(6) 0.0159(6)
C24A 0.0226(7) 0.0208(7) 0.0118(6) 0.0015(5) 0.0002(5) 0.0124(6)
C19 0.0216(8) 0.0236(8) 0.0315(9) 0.0001(6) -0.0049(6) 0.0097(6)
C11 0.0210(7) 0.0225(8) 0.0388(9) 0.0055(7) 0.0024(6) 0.0109(6)
C13A 0.0283(8) 0.0292(9) 0.0278(8) -0.0117(7) 0.0009(7) 0.0104(7)
C19A 0.0221(7) 0.0306(8) 0.0177(7) 0.0069(6) 0.0018(6) 0.0116(7)
C5A 0.0391(9) 0.0210(7) 0.0148(7) -0.0029(6) -0.0036(6) 0.0156(7)
C8 0.0260(8) 0.0243(8) 0.0418(10) 0.0097(7) 0.0036(7) 0.0150(7)
C1 0.0262(8) 0.0395(10) 0.0242(8) 0.0091(7) -0.0011(6) 0.0128(7)
C20 0.0277(8) 0.0269(8) 0.0385(9) -0.0055(7) -0.0132(7) 0.0131(7)
C14 0.0295(8) 0.0208(8) 0.0341(9) 0.0010(6) -0.0037(7) 0.0117(7)
C12A 0.0276(8) 0.0301(8) 0.0165(7) -0.0048(6) 0.0015(6) 0.0109(7)
C8A 0.0469(10) 0.0463(10) 0.0204(8) -0.0021(7) 0.0002(7) 0.0370(9)
C22 0.0422(10) 0.0388(10) 0.0230(8) 0.0006(7) -0.0018(7) 0.0280(9)
C12 0.0264(8) 0.0309(9) 0.0447(10) 0.0032(8) 0.0050(7) 0.0168(7)
C1A 0.0192(7) 0.0337(9) 0.0324(9) -0.0024(7) -0.0039(6) 0.0095(7)
C21 0.0469(11) 0.0347(10) 0.0327(9) -0.0071(7) -0.0164(8) 0.0262(9)
C4A 0.0306(8) 0.0210(7) 0.0153(7) -0.0037(6) -0.0057(6) 0.0108(6)
C3 0.0322(9) 0.0510(11) 0.0289(9) -0.0140(8) -0.0025(7) 0.0228(9)
C6 0.0324(9) 0.0302(9) 0.0529(12) -0.0074(8) 0.0023(8) 0.0184(8)
C6A 0.0588(12) 0.0298(9) 0.0197(8) -0.0064(6) -0.0041(7) 0.0279(9)
C20A 0.0223(8) 0.0292(8) 0.0269(8) 0.0110(7) 0.0036(6) 0.0060(7)
C7 0.0296(9) 0.0260(9) 0.0610(13) 0.0043(8) 0.0043(8) 0.0179(7)
C13 0.0387(10) 0.0283(9) 0.0390(9) 0.0019(7) 0.0014(8) 0.0225(8)
C24 0.0161(7) 0.0189(7) 0.0313(8) 0.0074(6) 0.0028(6) 0.0095(6)
C3A 0.0376(10) 0.0281(9) 0.0299(9) -0.0079(7) -0.0119(7) 0.0046(8)
C2 0.0355(10) 0.0637(13) 0.0227(8) 0.0008(8) -0.0001(7) 0.0240(10)
C7A 0.0677(14) 0.0524(12) 0.0282(9) -0.0065(8) 0.0015(9) 0.0471(12)
C2A 0.0265(9) 0.0420(11) 0.0424(11) -0.0036(9) -0.0105(8) 0.0063(8)

loop_
_atom_type_symbol
_atom_type_description
_atom_type_scat_dispersion_real
_atom_type_scat_dispersion_imag
_atom_type_scat_source
C C 0.0033 0.0016 'International Tables Vol C Tables 4.2.6.8 and 6.1.1.4'
H H 0.0000 0.0000 'International Tables Vol C Tables 4.2.6.8 and 6.1.1.4'
N N 0.0061 0.0033 'International Tables Vol C Tables 4.2.6.8 and 6.1.1.4'
O O 0.0106 0.0060 'International Tables Vol C Tables 4.2.6.8 and 6.1.1.4'

loop_
_geom_angle_atom_site_label_1
_geom_angle_atom_site_label_2
_geom_angle_atom_site_label_3
_geom_angle
C9 N1 C4 115.51(12)
C9 N1 C1 116.29(13)
C4 N1 C1 105.85(13)
C17A N6 C8A 115.87(12)
C17A N6 C5A 114.98(12)
C8A N6 C5A 105.45(13)
C16 N3 C15 112.02(13)
C9A N5 C1A 116.09(12)
C9A N5 C4A 114.88(12)
C1A N5 C4A 105.48(12)
C24A N8 C23A 112.23(12)
C17 N2 C5 115.64(12)
C17 N2 C8 116.45(13)
C5 N2 C8 106.87(13)
C16A N7 C15A 112.02(12)
C24 N4 C23 111.76(13)
N5 C9A C10A 114.09(11)
N5 C9A C16A 114.35(11)
C10A C9A C16A 100.63(11)
N5 C9A C17A 109.23(11)
C10A C9A C17A 109.93(11)
C16A C9A C17A 108.24(11)
N6 C17A C18A 113.68(12)
N6 C17A C24A 114.43(12)
C18A C17A C24A 100.95(11)
N6 C17A C9A 108.85(11)
C18A C17A C9A 110.13(11)
C24A C17A C9A 108.51(11)
C22A C23A C18A 123.34(14)
C22A C23A N8 127.34(13)
C18A C23A N8 109.31(13)
C14A C15A C10A 122.77(14)
C14A C15A N7 127.75(14)
C10A C15A N7 109.48(13)
C10A C11A C12A 118.65(14)
N1 C9 C10 110.71(12)
N1 C9 C16 111.48(12)
C10 C9 C16 101.00(12)
N1 C9 C17 110.25(12)
C10 C9 C17 113.35(12)
C16 C9 C17 109.76(11)
N1 C4 C5 107.81(13)
N1 C4 C3 101.24(13)
C5 C4 C3 118.03(15)
C11 C10 C15 119.29(14)
C11 C10 C9 131.79(14)
C15 C10 C9 108.77(13)
C19A C18A C23A 119.08(14)
C19A C18A C17A 131.92(13)
C23A C18A C17A 108.99(12)
O1 C16 N3 125.52(14)
O1 C16 C9 126.07(14)
N3 C16 C9 108.33(13)
N2 C17 C18 109.81(12)
N2 C17 C24 111.68(12)
C18 C17 C24 100.36(12)
N2 C17 C9 109.73(12)
C18 C17 C9 114.57(12)
C24 C17 C9 110.43(11)
O3 C16A N7 125.13(14)
O3 C16A C9A 126.56(14)
N7 C16A C9A 108.30(12)
C14 C15 C10 122.79(15)
C14 C15 N3 127.31(15)
C10 C15 N3 109.86(14)
C11A C10A C15A 119.68(14)
C11A C10A C9A 131.20(13)
C15A C10A C9A 109.08(12)
C23A C22A C21A 116.75(14)
C19 C18 C23 119.04(15)
C19 C18 C17 131.04(15)
C23 C18 C17 109.22(13)
C15A C14A C13A 116.82(15)
N2 C5 C4 107.22(13)
N2 C5 C6 101.35(13)
C4 C5 C6 117.09(15)
C20A C21A C22A 121.30(16)
C22 C23 C18 122.68(16)
C22 C23 N4 127.41(16)
C18 C23 N4 109.72(14)
O4 C24A N8 125.49(13)
O4 C24A C17A 126.43(13)
N8 C24A C17A 108.06(12)
C18 C19 C20 119.20(16)
C10 C11 C12 118.82(15)
C12A C13A C14A 121.46(15)
C18A C19A C20A 118.55(14)
N6 C5A C4A 108.58(12)
N6 C5A C6A 101.37(14)
C4A C5A C6A 117.42(13)
N2 C8 C7 104.18(15)
N1 C1 C2 104.06(15)
C21 C20 C19 120.74(16)
C15 C14 C13 116.86(15)
C13A C12A C11A 120.54(15)
N6 C8A C7A 102.59(14)
C23 C22 C21 117.56(17)
C13 C12 C11 120.81(16)
N5 C1A C2A 103.53(15)
C20 C21 C22 120.76(16)
N5 C4A C5A 108.46(12)
N5 C4A C3A 100.52(13)
C5A C4A C3A 117.93(15)
C4 C3 C2 102.54(15)
C5 C6 C7 103.73(15)
C5A C6A C7A 103.91(14)
C21A C20A C19A 120.82(15)
C6 C7 C8 105.60(14)
C12 C13 C14 121.41(16)
O2 C24 N4 125.12(15)
O2 C24 C17 126.15(15)
N4 C24 C17 108.67(13)
C4A C3A C2A 104.44(15)
C1 C2 C3 106.04(15)
C6A C7A C8A 106.03(14)
C3A C2A C1A 105.48(15)

loop_
_geom_bond_atom_site_label_1
_geom_bond_atom_site_label_2
_geom_bond_distance
O4 C24A 1.2294(18)
O3 C16A 1.2231(17)
O1 C16 1.2222(19)
O2 C24 1.2212(19)
N1 C9 1.4575(19)
N1 C4 1.476(2)
N1 C1 1.474(2)
N6 C17A 1.4522(18)
N6 C8A 1.466(2)
N6 C5A 1.476(2)
N3 C16 1.351(2)
N3 C15 1.406(2)
N5 C9A 1.4451(18)
N5 C1A 1.462(2)
N5 C4A 1.4803(19)
N8 C24A 1.3466(19)
N8 C23A 1.4054(19)
N2 C17 1.4543(19)
N2 C5 1.469(2)
N2 C8 1.468(2)
N7 C16A 1.349(2)
N7 C15A 1.4019(19)
N4 C24 1.350(2)
N4 C23 1.404(2)
C9A C10A 1.5213(19)
C9A C16A 1.5618(19)
C9A C17A 1.593(2)
C17A C18A 1.517(2)
C17A C24A 1.5643(18)
C23A C22A 1.374(2)
C23A C18A 1.3943(19)
C15A C14A 1.380(2)
C15A C10A 1.391(2)
C11A C10A 1.3748(19)
C11A C12A 1.400(2)
C9 C10 1.530(2)
C9 C16 1.561(2)
C9 C17 1.572(2)
C4 C5 1.503(2)
C4 C3 1.518(2)
C10 C11 1.383(2)
C10 C15 1.391(2)
C18A C19A 1.387(2)
C17 C18 1.530(2)
C17 C24 1.566(2)
C15 C14 1.384(2)
C22A C21A 1.391(2)
C18 C19 1.385(2)
C18 C23 1.390(2)
C14A C13A 1.391(2)
C5 C6 1.521(2)
C21A C20A 1.389(2)
C23 C22 1.385(2)
C19 C20 1.390(2)
C11 C12 1.391(2)
C13A C12A 1.381(2)
C19A C20A 1.394(2)
C5A C4A 1.499(2)
C5A C6A 1.522(2)
C8 C7 1.537(3)
C1 C2 1.532(3)
C20 C21 1.392(3)
C14 C13 1.390(3)
C8A C7A 1.539(3)
C22 C21 1.385(3)
C12 C13 1.380(3)
C1A C2A 1.535(3)
C4A C3A 1.525(2)
C3 C2 1.526(3)
C6 C7 1.530(3)
C6A C7A 1.533(3)
C3A C2A 1.525(3)
